data_7123956
loop_
_publ_author_name
'Atcher, Joan'
'Nagai, Aki'
'Mayer, Peter'
'Maurizot, Victor'
'Tanatani, Aya'
'Huc, Ivan'

_publ_section_title
;
 Aromatic \b-sheet foldamers based on tertiary squaramides
;
_journal_name_full 'Chemical Communications'
_journal_paper_doi 10.1039/C9CC04849A
_journal_year 2019
_chemical_formula_moiety 'C109 H114 N14 O20'
_chemical_formula_sum 'C109 H114 N14 O20'
_chemical_formula_weight 1940.14
_space_group_crystal_system triclinic
_space_group_IT_number 2
_space_group_name_Hall '-P 1'
_space_group_name_H-M_alt 'P -1'
_symmetry_space_group_name_Hall '-P 1'
_symmetry_space_group_name_H-M 'P -1'
_atom_sites_solution_hydrogens geom
_audit_block_code C109H114N14O20_ja290_huc
_audit_creation_method SHELXL-2016/6
_audit_update_record
;
2018-12-17 deposited with the CCDC.    2019-08-05 downloaded from the CCDC.
;
_cell_angle_alpha 104.064(2)
_cell_angle_beta 96.215(4)
_cell_angle_gamma 96.776(3)
_cell_formula_units_Z 2
_cell_length_a 11.6470(6)
_cell_length_b 23.8157(6)
_cell_length_c 24.7874(6)
_cell_measurement_reflns_used 22111
_cell_measurement_temperature 120(2)
_cell_measurement_theta_max 73.2220
_cell_measurement_theta_min 2.2960
_cell_volume 6555.6(4)
_computing_cell_refinement 'CrysAlisPro 1.171.39.46 (Rigaku OD, 2018)'
_computing_data_collection 'CrysAlisPro 1.171.39.46 (Rigaku OD, 2018)'
_computing_data_reduction 'CrysAlisPro 1.171.39.46 (Rigaku OD, 2018)'
_computing_structure_refinement 'SHELXL-2016/6 (Sheldrick, 2016)'
_computing_structure_solution 'SHELXT 2014/5 (Sheldrick, 2014)'
_diffrn_ambient_temperature 120(2)
_diffrn_measured_fraction_theta_full 0.979
_diffrn_measured_fraction_theta_max 0.939
_diffrn_measurement_device_type 'dtrek-CrysAlisPro-abstract goniometer imported rigaku-d*trek images'
_diffrn_measurement_method '\w scans'
_diffrn_radiation_type CuK\a
_diffrn_radiation_wavelength 1.54184
_diffrn_reflns_av_R_equivalents 0.0956
_diffrn_reflns_av_unetI/netI 0.0768
_diffrn_reflns_Laue_measured_fraction_full 0.979
_diffrn_reflns_Laue_measured_fraction_max 0.939
_diffrn_reflns_limit_h_max 14
_diffrn_reflns_limit_h_min -14
_diffrn_reflns_limit_k_max 29
_diffrn_reflns_limit_k_min -28
_diffrn_reflns_limit_l_max 29
_diffrn_reflns_limit_l_min -26
_diffrn_reflns_number 64400
_diffrn_reflns_point_group_measured_fraction_full 0.979
_diffrn_reflns_point_group_measured_fraction_max 0.939
_diffrn_reflns_theta_full 67.684
_diffrn_reflns_theta_max 74.540
_diffrn_reflns_theta_min 1.856
_diffrn_source 'FRX rotating anode'
_exptl_absorpt_coefficient_mu 0.561
_exptl_absorpt_correction_T_max 1.00000
_exptl_absorpt_correction_T_min 0.44980
_exptl_absorpt_correction_type multi-scan
_exptl_absorpt_process_details
;
CrysAlisPro 1.171.39.46 (Rigaku Oxford Diffraction, 2018)
Empirical absorption correction using spherical harmonics,
 implemented in SCALE3 ABSPACK scaling algorithm.
;
_exptl_crystal_colour colourless
_exptl_crystal_density_diffrn 0.983
_exptl_crystal_description platelet
_exptl_crystal_F_000 2052
_exptl_crystal_size_max 0.300
_exptl_crystal_size_mid 0.200
_exptl_crystal_size_min 0.010
_refine_diff_density_max 0.535
_refine_diff_density_min -0.412
_refine_diff_density_rms 0.078
_refine_ls_extinction_method none
_refine_ls_goodness_of_fit_ref 1.031
_refine_ls_hydrogen_treatment constr
_refine_ls_matrix_type full
_refine_ls_number_parameters 1311
_refine_ls_number_reflns 25205
_refine_ls_number_restraints 42
_refine_ls_restrained_S_all 1.038
_refine_ls_R_factor_all 0.1463
_refine_ls_R_factor_gt 0.1200
_refine_ls_shift/su_max 0.001
_refine_ls_shift/su_mean 0.000
_refine_ls_structure_factor_coef Fsqd
_refine_ls_weighting_details 'w=1/[\s^2^(Fo^2^)+(0.1676P)^2^+9.5946P] where P=(Fo^2^+2Fc^2^)/3'
_refine_ls_weighting_scheme calc
_refine_ls_wR_factor_gt 0.3382
_refine_ls_wR_factor_ref 0.3636
_reflns_Friedel_coverage 0.000
_reflns_number_gt 16793
_reflns_number_total 25205
_reflns_threshold_expression 'I > 2\s(I)'
_cod_data_source_file c9cc04849a2.cif
_cod_data_source_block jau_290_sq
_cod_database_code 7123956
_shelx_shelxl_version_number 2016/6
_shelx_space_group_comment
;
The symmetry employed for this shelxl refinement is uniquely defined
by the following loop, which should always be used as a source of
symmetry information in preference to the above space-group names.
They are only intended as comments.
;
_shelx_estimated_absorpt_t_min 0.850
_shelx_estimated_absorpt_t_max 0.994

loop_
_space_group_symop_operation_xyz
'x, y, z'
'-x, -y, -z'

loop_
_atom_site_label
_atom_site_type_symbol
_atom_site_fract_x
_atom_site_fract_y
_atom_site_fract_z
_atom_site_U_iso_or_equiv
_atom_site_adp_type
_atom_site_occupancy
_atom_site_site_symmetry_order
_atom_site_calc_flag
_atom_site_refinement_flags_posn
_atom_site_refinement_flags_adp
C1 C 0.5948(6) 0.3096(3) 0.0536(2) 0.0737(15) Uani 1 1 d . .
H1A H 0.583565 0.284151 0.015233 0.111 Uiso 1 1 calc R U
H1B H 0.678540 0.321952 0.066661 0.111 Uiso 1 1 calc R U
H1C H 0.556442 0.344077 0.053858 0.111 Uiso 1 1 calc R U
C2 C 0.5490(5) 0.3079(2) 0.1442(2) 0.0595(12) Uani 1 1 d . .
C3 C 0.4931(5) 0.2706(2) 0.1782(2) 0.0577(11) Uani 1 1 d . .
C4 C 0.4615(5) 0.2104(2) 0.1541(2) 0.0630(12) Uani 1 1 d . .
H4 H 0.473532 0.193206 0.116750 0.076 Uiso 1 1 calc R U
C5 C 0.4119(5) 0.1766(2) 0.1867(2) 0.0631(12) Uani 1 1 d . .
C6 C 0.3940(5) 0.2047(2) 0.2421(2) 0.0579(11) Uani 1 1 d . .
C7 C 0.4263(4) 0.2665(2) 0.2613(2) 0.0560(11) Uani 1 1 d . .
C8 C 0.4062(5) 0.2974(2) 0.3149(2) 0.0586(11) Uani 1 1 d . .
C9 C 0.3521(4) 0.2652(2) 0.3494(2) 0.0548(10) Uani 1 1 d . .
C10 C 0.3249(4) 0.2032(2) 0.3303(2) 0.0575(11) Uani 1 1 d . .
C11 C 0.3439(5) 0.1738(2) 0.2774(2) 0.0615(12) Uani 1 1 d . .
H11 H 0.323046 0.132465 0.264938 0.074 Uiso 1 1 calc R U
C12 C 0.2735(5) 0.1736(2) 0.3684(2) 0.0585(11) Uani 1 1 d . .
C13 C 0.2507(5) 0.2048(2) 0.4184(2) 0.0620(12) Uani 1 1 d . .
H13 H 0.215927 0.185926 0.443581 0.074 Uiso 1 1 calc R U
C14 C 0.2802(5) 0.2665(2) 0.4322(2) 0.0574(11) Uani 1 1 d . .
C15 C 0.4375(6) 0.3621(2) 0.3343(2) 0.0723(15) Uani 1 1 d . .
H15A H 0.520419 0.373124 0.332283 0.108 Uiso 1 1 calc R U
H15B H 0.422817 0.375565 0.373204 0.108 Uiso 1 1 calc R U
H15C H 0.390014 0.380271 0.310232 0.108 Uiso 1 1 calc R U
C16 C 0.3830(6) 0.0894(3) 0.1120(3) 0.0739(15) Uani 1 1 d . .
H16A H 0.465856 0.089124 0.106450 0.089 Uiso 1 1 calc R U
H16B H 0.346252 0.110213 0.086248 0.089 Uiso 1 1 calc R U
C17 C 0.3208(7) 0.0279(3) 0.0998(3) 0.090(2) Uani 1 1 d . .
H17 H 0.358134 0.007432 0.126283 0.108 Uiso 1 1 calc R U
C18 C 0.3308(9) -0.0040(3) 0.0395(4) 0.113(3) Uani 1 1 d . .
H18A H 0.306839 -0.046086 0.033637 0.170 Uiso 1 1 calc R U
H18B H 0.411946 0.003285 0.032716 0.170 Uiso 1 1 calc R U
H18C H 0.280097 0.010511 0.013355 0.170 Uiso 1 1 calc R U
C19 C 0.1945(9) 0.0284(4) 0.1070(5) 0.130(3) Uani 1 1 d . U
H19A H 0.155828 -0.011809 0.101447 0.194 Uiso 1 1 calc R U
H19B H 0.156539 0.045933 0.079225 0.194 Uiso 1 1 calc R U
H19C H 0.188824 0.051422 0.144901 0.194 Uiso 1 1 calc R U
C20 C 0.1962(8) 0.0832(3) 0.3845(3) 0.098(2) Uani 1 1 d . .
H20A H 0.116977 0.093291 0.388487 0.118 Uiso 1 1 calc R U
H20B H 0.242999 0.093656 0.422279 0.118 Uiso 1 1 calc R U
C21 C 0.1894(9) 0.0181(3) 0.3570(4) 0.104(3) Uani 1 1 d . .
H21 H 0.150698 0.009210 0.317217 0.124 Uiso 1 1 calc R U
C22 C 0.3005(14) 0.0016(5) 0.3578(9) 0.209(8) Uani 1 1 d . .
H22A H 0.331893 0.005665 0.323611 0.314 Uiso 1 1 calc R U
H22B H 0.295341 -0.039301 0.359572 0.314 Uiso 1 1 calc R U
H22C H 0.352228 0.026708 0.390789 0.314 Uiso 1 1 calc R U
C23 C 0.1152(12) -0.0163(4) 0.3899(5) 0.149(4) Uani 1 1 d . U
H23A H 0.118192 0.007683 0.428424 0.224 Uiso 1 1 calc R U
H23B H 0.146294 -0.052562 0.390832 0.224 Uiso 1 1 calc R U
H23C H 0.034032 -0.025714 0.371399 0.224 Uiso 1 1 calc R U
C24 C 0.2007(5) 0.2885(2) 0.5237(2) 0.0617(12) Uani 1 1 d . .
C25 C 0.1855(5) 0.3386(2) 0.5713(2) 0.0617(12) Uani 1 1 d . .
C26 C 0.2308(5) 0.3988(2) 0.5811(2) 0.0627(12) Uani 1 1 d . .
C27 C 0.2065(6) 0.4394(2) 0.6273(2) 0.0687(13) Uani 1 1 d . .
H27 H 0.241379 0.479196 0.635204 0.082 Uiso 1 1 calc R U
C28 C 0.1313(6) 0.4222(3) 0.6623(2) 0.0708(14) Uani 1 1 d . .
H28 H 0.114755 0.449892 0.693996 0.085 Uiso 1 1 calc R U
C29 C 0.0812(6) 0.3642(2) 0.6502(2) 0.0680(14) Uani 1 1 d . .
C30 C 0.1116(5) 0.3227(2) 0.6071(2) 0.0648(13) Uani 1 1 d . .
H30 H 0.081510 0.282585 0.601839 0.078 Uiso 1 1 calc R U
C31 C 0.3349(7) 0.4755(3) 0.5504(3) 0.0850(19) Uani 1 1 d . .
H31A H 0.367116 0.481130 0.516868 0.128 Uiso 1 1 calc R U
H31B H 0.395338 0.489864 0.583274 0.128 Uiso 1 1 calc R U
H31C H 0.268862 0.497250 0.556004 0.128 Uiso 1 1 calc R U
C32 C 0.0064(7) 0.3019(3) 0.7109(3) 0.092(2) Uani 1 1 d . .
H32A H -0.045009 0.304803 0.739971 0.138 Uiso 1 1 calc R U
H32B H 0.087843 0.307055 0.728498 0.138 Uiso 1 1 calc R U
H32C H -0.013472 0.263310 0.684082 0.138 Uiso 1 1 calc R U
C33 C -0.1028(7) 0.3761(3) 0.6839(3) 0.0793(17) Uani 1 1 d . .
C34 C -0.1945(8) 0.3801(3) 0.7212(3) 0.098(2) Uani 1 1 d . .
C35 C -0.2337(7) 0.4282(3) 0.6967(3) 0.0834(18) Uani 1 1 d . .
C36 C -0.1461(6) 0.4170(3) 0.6586(2) 0.0725(15) Uani 1 1 d . .
C37 C -0.1349(7) 0.5019(2) 0.6220(3) 0.0835(19) Uani 1 1 d . .
H37A H -0.170081 0.505910 0.585614 0.125 Uiso 1 1 calc R U
H37B H -0.059533 0.527577 0.633794 0.125 Uiso 1 1 calc R U
H37C H -0.186955 0.512941 0.650019 0.125 Uiso 1 1 calc R U
C38 C -0.0866(5) 0.4087(2) 0.5661(2) 0.0635(13) Uani 1 1 d . .
C39 C -0.1236(5) 0.3491(2) 0.5461(2) 0.0608(12) Uani 1 1 d . .
H39 H -0.168514 0.329522 0.567654 0.073 Uiso 1 1 calc R U
C40 C -0.0971(5) 0.3173(2) 0.4956(2) 0.0578(11) Uani 1 1 d . .
H40 H -0.123648 0.276398 0.482747 0.069 Uiso 1 1 calc R U
C41 C -0.0300(5) 0.3463(2) 0.4636(2) 0.0601(12) Uani 1 1 d . .
C42 C 0.0071(5) 0.4061(2) 0.4840(2) 0.0630(13) Uani 1 1 d . .
H42 H 0.052092 0.425995 0.462630 0.076 Uiso 1 1 calc R U
C43 C -0.0195(5) 0.4372(2) 0.5343(2) 0.0646(13) Uani 1 1 d . .
H43 H 0.007625 0.478052 0.547508 0.077 Uiso 1 1 calc R U
C44 C -0.0158(5) 0.2603(2) 0.3874(2) 0.0622(12) Uani 1 1 d . .
C45 C 0.0227(4) 0.2446(2) 0.3295(2) 0.0574(11) Uani 1 1 d . .
C46 C 0.0087(5) 0.1852(2) 0.3017(2) 0.0585(11) Uani 1 1 d . .
H46 H -0.022551 0.156299 0.318829 0.070 Uiso 1 1 calc R U
C47 C 0.0410(5) 0.1697(2) 0.2496(2) 0.0572(11) Uani 1 1 d . .
C48 C 0.0891(4) 0.2149(2) 0.2254(2) 0.0547(10) Uani 1 1 d . .
C49 C 0.0994(4) 0.2742(2) 0.25715(19) 0.0516(10) Uani 1 1 d . .
C50 C 0.1463(4) 0.3199(2) 0.2354(2) 0.0533(10) Uani 1 1 d . .
C51 C 0.1817(4) 0.3054(2) 0.18158(19) 0.0511(10) Uani 1 1 d . .
C52 C 0.1713(4) 0.2464(2) 0.1504(2) 0.0545(10) Uani 1 1 d . .
C53 C 0.1235(5) 0.2012(2) 0.1727(2) 0.0565(11) Uani 1 1 d . .
H53 H 0.115074 0.161542 0.151648 0.068 Uiso 1 1 calc R U
C54 C 0.2070(5) 0.2344(2) 0.0962(2) 0.0588(11) Uani 1 1 d . .
C55 C 0.2539(5) 0.2801(2) 0.0767(2) 0.0563(11) Uani 1 1 d . .
H55 H 0.279243 0.273339 0.040864 0.068 Uiso 1 1 calc R U
C56 C 0.2631(4) 0.3365(2) 0.11123(19) 0.0513(10) Uani 1 1 d . .
C57 C 0.3197(5) 0.3870(2) 0.0906(2) 0.0575(11) Uani 1 1 d . .
C58 C -0.0300(7) 0.0695(2) 0.2377(3) 0.0833(19) Uani 1 1 d . .
H58A H -0.107467 0.078705 0.246884 0.100 Uiso 1 1 calc R U
H58B H 0.017177 0.066408 0.272214 0.100 Uiso 1 1 calc R U
C59 C -0.0440(8) 0.0128(3) 0.1929(3) 0.097(2) Uani 1 1 d . .
H59 H 0.034585 0.002612 0.185294 0.116 Uiso 1 1 calc R U
C60 C -0.1122(10) 0.0186(4) 0.1398(4) 0.119(3) Uani 1 1 d . .
H60A H -0.112660 -0.016609 0.109475 0.178 Uiso 1 1 calc R U
H60B H -0.075704 0.052943 0.129417 0.178 Uiso 1 1 calc R U
H60C H -0.192611 0.023206 0.146040 0.178 Uiso 1 1 calc R U
C61 C -0.1096(9) -0.0344(3) 0.2163(4) 0.109(3) Uani 1 1 d . .
H61A H -0.129895 -0.071136 0.186656 0.164 Uiso 1 1 calc R U
H61B H -0.181062 -0.021320 0.228991 0.164 Uiso 1 1 calc R U
H61C H -0.059319 -0.040745 0.247925 0.164 Uiso 1 1 calc R U
C62 C 0.1563(5) 0.3826(2) 0.2674(2) 0.0642(13) Uani 1 1 d . .
H62A H 0.229864 0.404241 0.262619 0.096 Uiso 1 1 calc R U
H62B H 0.155123 0.384997 0.307382 0.096 Uiso 1 1 calc R U
H62C H 0.090610 0.399708 0.253234 0.096 Uiso 1 1 calc R U
C63 C 0.1797(6) 0.1615(2) 0.0070(2) 0.0719(16) Uani 1 1 d . .
H63A H 0.241148 0.186231 -0.005103 0.086 Uiso 1 1 calc R U
H63B H 0.190668 0.120165 -0.006926 0.086 Uiso 1 1 calc R U
C64 C 0.0646(7) 0.1696(3) -0.0178(3) 0.0861(19) Uani 1 1 d . .
H64 H 0.056098 0.211911 -0.005113 0.103 Uiso 1 1 calc R U
C65 C 0.0580(11) 0.1526(4) -0.0822(3) 0.125(3) Uani 1 1 d . .
H65A H 0.114031 0.180136 -0.093405 0.187 Uiso 1 1 calc R U
H65B H -0.021074 0.153877 -0.099425 0.187 Uiso 1 1 calc R U
H65C H 0.076997 0.112884 -0.094717 0.187 Uiso 1 1 calc R U
C66 C -0.0355(8) 0.1330(5) 0.0001(4) 0.118(3) Uani 1 1 d . .
H66A H -0.109770 0.134783 -0.021668 0.178 Uiso 1 1 calc R U
H66B H -0.038692 0.148793 0.040221 0.178 Uiso 1 1 calc R U
H66C H -0.021582 0.092267 -0.006791 0.178 Uiso 1 1 calc R U
C67 C 0.3603(5) 0.4954(2) 0.1168(2) 0.0647(13) Uani 1 1 d . .
C68 C 0.4078(6) 0.5032(2) 0.0692(2) 0.0728(16) Uani 1 1 d . .
H68 H 0.405323 0.470766 0.037735 0.087 Uiso 1 1 calc R U
C69 C 0.4582(6) 0.5582(2) 0.0682(2) 0.0723(16) Uani 1 1 d . .
H69 H 0.492196 0.563361 0.036230 0.087 Uiso 1 1 calc R U
C70 C 0.4597(5) 0.6067(2) 0.1138(2) 0.0635(13) Uani 1 1 d . .
C71 C 0.4054(5) 0.5991(2) 0.1590(2) 0.0658(14) Uani 1 1 d . .
H71 H 0.401576 0.631841 0.189126 0.079 Uiso 1 1 calc R U
C72 C 0.3567(5) 0.5437(2) 0.1602(2) 0.0617(12) Uani 1 1 d . .
H72 H 0.320012 0.538788 0.191523 0.074 Uiso 1 1 calc R U
C73 C 0.4609(7) 0.7139(3) 0.1351(4) 0.104(3) Uani 1 1 d . U
H73A H 0.514353 0.749545 0.137006 0.155 Uiso 1 1 calc R U
H73B H 0.442658 0.713939 0.172775 0.155 Uiso 1 1 calc R U
H73C H 0.388702 0.712520 0.110190 0.155 Uiso 1 1 calc R U
C74 C 0.6168(5) 0.6698(2) 0.0921(2) 0.0625(12) Uani 1 1 d . .
C75 C 0.6683(5) 0.7155(2) 0.0676(2) 0.0636(13) Uani 1 1 d . .
C76 C 0.7695(5) 0.6827(3) 0.0581(2) 0.0706(14) Uani 1 1 d . .
C77 C 0.7122(5) 0.6394(2) 0.0847(2) 0.0648(13) Uani 1 1 d . .
C78 C 0.8308(8) 0.5622(4) 0.0662(3) 0.101(2) Uani 1 1 d . .
H78A H 0.800741 0.520321 0.052219 0.151 Uiso 1 1 calc R U
H78B H 0.904696 0.567546 0.091176 0.151 Uiso 1 1 calc R U
H78C H 0.843994 0.578661 0.034389 0.151 Uiso 1 1 calc R U
C79 C 0.7096(6) 0.5735(3) 0.1442(2) 0.0725(15) Uani 1 1 d . .
C80 C 0.6986(5) 0.6157(2) 0.1916(2) 0.0636(12) Uani 1 1 d . .
H80 H 0.722840 0.655692 0.193338 0.076 Uiso 1 1 calc R U
C81 C 0.6527(5) 0.6014(2) 0.2375(2) 0.0640(12) Uani 1 1 d . .
C82 C 0.6242(5) 0.5409(2) 0.2339(2) 0.0628(12) Uani 1 1 d . .
C83 C 0.6429(6) 0.4992(2) 0.1872(3) 0.0729(15) Uani 1 1 d . .
H83 H 0.626489 0.458879 0.186001 0.088 Uiso 1 1 calc R U
C84 C 0.6846(6) 0.5153(3) 0.1428(3) 0.0776(16) Uani 1 1 d . .
H84 H 0.696292 0.486131 0.110986 0.093 Uiso 1 1 calc R U
C85 C 0.6378(5) 0.6515(2) 0.2835(2) 0.0635(12) Uani 1 1 d . .
C86 C 0.5268(6) 0.4673(2) 0.2714(3) 0.0755(16) Uani 1 1 d . .
H86A H 0.486274 0.464534 0.303479 0.113 Uiso 1 1 calc R U
H86B H 0.591475 0.444375 0.270595 0.113 Uiso 1 1 calc R U
H86C H 0.472002 0.451908 0.236490 0.113 Uiso 1 1 calc R U
C87 C 0.5496(5) 0.6754(2) 0.3724(2) 0.0607(12) Uani 1 1 d . .
C88 C 0.5838(5) 0.7367(2) 0.3876(2) 0.0670(13) Uani 1 1 d . .
H88 H 0.624855 0.755150 0.363940 0.080 Uiso 1 1 calc R U
C89 C 0.5572(5) 0.7686(2) 0.4362(2) 0.0633(12) Uani 1 1 d . .
C90 C 0.4934(5) 0.7396(2) 0.4709(2) 0.0617(12) Uani 1 1 d . .
C91 C 0.4654(5) 0.6778(2) 0.4527(2) 0.0623(12) Uani 1 1 d . .
C92 C 0.4109(5) 0.6461(2) 0.4873(2) 0.0655(13) Uani 1 1 d . .
C93 C 0.3812(5) 0.6780(3) 0.5384(2) 0.0654(13) Uani 1 1 d . .
C94 C 0.4066(5) 0.7396(3) 0.5554(2) 0.0627(12) Uani 1 1 d . .
C95 C 0.4629(5) 0.7708(2) 0.5220(2) 0.0627(12) Uani 1 1 d . .
H95 H 0.480116 0.812254 0.533722 0.075 Uiso 1 1 calc R U
C96 C 0.3720(5) 0.7683(3) 0.6080(2) 0.0648(13) Uani 1 1 d . .
C97 C 0.3158(5) 0.7347(3) 0.6377(2) 0.0686(14) Uani 1 1 d . .
H97 H 0.290212 0.752535 0.672002 0.082 Uiso 1 1 calc R U
C98 C 0.2964(5) 0.6733(3) 0.6167(2) 0.0701(14) Uani 1 1 d . .
C99 C 0.2393(6) 0.6365(3) 0.6505(3) 0.0754(15) Uani 1 1 d . .
C100 C 0.3877(7) 0.5808(3) 0.4703(3) 0.0796(17) Uani 1 1 d . .
H10A H 0.311044 0.567434 0.479322 0.119 Uiso 1 1 calc R U
H10B H 0.448213 0.565368 0.490534 0.119 Uiso 1 1 calc R U
H10C H 0.388541 0.566860 0.429728 0.119 Uiso 1 1 calc R U
C101 C 0.6588(7) 0.8573(3) 0.4262(3) 0.0821(17) Uani 1 1 d . .
H10D H 0.621505 0.849979 0.386798 0.099 Uiso 1 1 calc R U
H10E H 0.734960 0.842704 0.425931 0.099 Uiso 1 1 calc R U
C102 C 0.6769(9) 0.9210(3) 0.4539(4) 0.102(2) Uani 1 1 d . U
H102 H 0.706823 0.927761 0.494647 0.123 Uiso 1 1 calc R U
C103 C 0.5569(11) 0.9418(4) 0.4477(5) 0.138(4) Uani 1 1 d . U
H10F H 0.521544 0.929167 0.408142 0.206 Uiso 1 1 calc R U
H10G H 0.566901 0.984605 0.460506 0.206 Uiso 1 1 calc R U
H10V H 0.505957 0.924819 0.470425 0.206 Uiso 1 1 calc R U
C104 C 0.7653(11) 0.9536(3) 0.4263(5) 0.136(4) Uani 1 1 d . .
H10H H 0.739538 0.944188 0.385733 0.204 Uiso 1 1 calc R U
H10I H 0.842027 0.941554 0.433171 0.204 Uiso 1 1 calc R U
H10J H 0.770971 0.995882 0.442334 0.204 Uiso 1 1 calc R U
C105 C 0.3717(6) 0.8570(3) 0.6766(3) 0.0788(16) Uani 1 1 d . .
H10K H 0.402085 0.838498 0.705849 0.095 Uiso 1 1 calc R U
H10L H 0.285948 0.854182 0.675458 0.095 Uiso 1 1 calc R U
C106 C 0.4250(8) 0.9193(3) 0.6909(3) 0.095(2) Uani 1 1 d . .
H106 H 0.509800 0.920484 0.687178 0.114 Uiso 1 1 calc R U
C107 C 0.3743(11) 0.9503(4) 0.6526(4) 0.126(3) Uani 1 1 d . .
H10M H 0.422020 0.988542 0.658357 0.189 Uiso 1 1 calc R U
H10N H 0.294779 0.955757 0.659898 0.189 Uiso 1 1 calc R U
H10O H 0.371885 0.927395 0.613754 0.189 Uiso 1 1 calc R U
C108 C 0.4160(9) 0.9493(4) 0.7520(4) 0.116(3) Uani 1 1 d . .
H10P H 0.463916 0.988006 0.762959 0.174 Uiso 1 1 calc R U
H10Q H 0.443864 0.925463 0.776427 0.174 Uiso 1 1 calc R U
H10R H 0.334358 0.953559 0.755846 0.174 Uiso 1 1 calc R U
C109 C 0.1712(7) 0.6364(4) 0.7365(3) 0.094(2) Uani 1 1 d . .
H10S H 0.136144 0.662907 0.764712 0.141 Uiso 1 1 calc R U
H10T H 0.233330 0.620630 0.755362 0.141 Uiso 1 1 calc R U
H10U H 0.111162 0.604199 0.714672 0.141 Uiso 1 1 calc R U
N1 N 0.4777(4) 0.29921(18) 0.22813(18) 0.0588(9) Uani 1 1 d . .
N2 N 0.3290(4) 0.29653(18) 0.40003(17) 0.0580(9) Uani 1 1 d . .
N3 N 0.2601(4) 0.30254(18) 0.48258(19) 0.0613(10) Uani 1 1 d . .
H3 H 0.289688 0.339688 0.489047 0.074 Uiso 1 1 calc R U
N4 N -0.0087(5) 0.3479(2) 0.6812(2) 0.0762(13) Uani 1 1 d . .
N5 N -0.1171(5) 0.44132(19) 0.6167(2) 0.0716(13) Uani 1 1 d . .
N6 N -0.0029(4) 0.31777(18) 0.41136(17) 0.0579(9) Uani 1 1 d . .
H6 H 0.026452 0.340638 0.391636 0.069 Uiso 1 1 calc R U
N7 N 0.0644(4) 0.28866(18) 0.30974(17) 0.0559(9) Uani 1 1 d . .
N8 N 0.2285(4) 0.35089(17) 0.16054(16) 0.0530(9) Uani 1 1 d . .
N9 N 0.3169(4) 0.43980(18) 0.12340(18) 0.0627(11) Uani 1 1 d . .
H9 H 0.283251 0.440295 0.153602 0.075 Uiso 1 1 calc R U
N10 N 0.5159(5) 0.66278(18) 0.1132(2) 0.0700(13) Uani 1 1 d . .
N11 N 0.7467(5) 0.5918(2) 0.0969(2) 0.0734(13) Uani 1 1 d . .
N12 N 0.5729(4) 0.63911(18) 0.32313(18) 0.0654(11) Uani 1 1 d . .
H12 H 0.540857 0.602273 0.316290 0.078 Uiso 1 1 calc R U
N13 N 0.4922(4) 0.64642(18) 0.40339(18) 0.0634(11) Uani 1 1 d . .
N14 N 0.3264(4) 0.6445(2) 0.5696(2) 0.0694(12) Uani 1 1 d . .
O1 O 0.5445(4) 0.27775(17) 0.09035(16) 0.0708(10) Uani 1 1 d . .
O2 O 0.5923(5) 0.35788(18) 0.16166(18) 0.0864(13) Uani 1 1 d . .
O3 O 0.3752(4) 0.11865(16) 0.16971(17) 0.0762(11) Uani 1 1 d . .
O4 O 0.2510(4) 0.11462(16) 0.34860(16) 0.0705(10) Uani 1 1 d . .
O5 O 0.1612(4) 0.23852(16) 0.52205(16) 0.0695(9) Uani 1 1 d . .
O6 O 0.2960(4) 0.41485(16) 0.54326(17) 0.0700(10) Uani 1 1 d . .
O7 O -0.2268(6) 0.3527(3) 0.7540(3) 0.124(2) Uani 1 1 d . U
O8 O -0.3009(5) 0.4632(2) 0.7069(2) 0.0938(14) Uani 1 1 d . .
O9 O -0.0543(4) 0.22136(17) 0.40792(16) 0.0711(10) Uani 1 1 d . .
O10 O 0.0276(4) 0.11501(15) 0.21656(16) 0.0688(10) Uani 1 1 d . .
O11 O 0.1923(4) 0.17719(14) 0.06885(15) 0.0684(10) Uani 1 1 d . .
O12 O 0.3629(4) 0.37739(15) 0.04649(16) 0.0700(10) Uani 1 1 d . .
O13 O 0.6414(4) 0.76095(18) 0.05944(19) 0.0778(11) Uani 1 1 d . .
O14 O 0.8584(4) 0.6886(2) 0.0378(2) 0.0870(13) Uani 1 1 d . .
O15 O 0.5713(4) 0.52681(15) 0.27648(16) 0.0710(10) Uani 1 1 d . .
O16 O 0.6785(5) 0.70149(17) 0.28446(17) 0.0826(13) Uani 1 1 d . .
O17 O 0.5853(4) 0.82701(16) 0.45644(17) 0.0741(10) Uani 1 1 d . .
O18 O 0.3985(4) 0.82719(18) 0.62348(16) 0.0737(10) Uani 1 1 d . .
O19 O 0.2201(4) 0.6685(2) 0.69906(18) 0.0851(12) Uani 1 1 d . .
O20 O 0.2118(6) 0.5845(2) 0.6353(2) 0.1096(18) Uani 1 1 d . U

loop_
_atom_site_aniso_label
_atom_site_aniso_U_11
_atom_site_aniso_U_22
_atom_site_aniso_U_33
_atom_site_aniso_U_23
_atom_site_aniso_U_13
_atom_site_aniso_U_12
C1 0.095(4) 0.075(3) 0.058(3) 0.020(3) 0.036(3) 0.012(3)
C2 0.073(3) 0.057(3) 0.056(3) 0.022(2) 0.025(2) 0.010(2)
C3 0.068(3) 0.059(3) 0.052(3) 0.019(2) 0.017(2) 0.015(2)
C4 0.071(3) 0.074(3) 0.052(3) 0.023(2) 0.026(2) 0.014(2)
C5 0.077(3) 0.057(3) 0.062(3) 0.020(2) 0.023(2) 0.018(2)
C6 0.066(3) 0.057(3) 0.057(3) 0.020(2) 0.019(2) 0.015(2)
C7 0.063(3) 0.059(3) 0.053(3) 0.022(2) 0.016(2) 0.015(2)
C8 0.070(3) 0.059(3) 0.056(3) 0.026(2) 0.017(2) 0.014(2)
C9 0.063(3) 0.059(3) 0.050(3) 0.022(2) 0.013(2) 0.017(2)
C10 0.057(3) 0.068(3) 0.055(3) 0.028(2) 0.012(2) 0.010(2)
C11 0.078(3) 0.050(2) 0.061(3) 0.017(2) 0.022(2) 0.011(2)
C12 0.071(3) 0.053(2) 0.055(3) 0.022(2) 0.010(2) 0.003(2)
C13 0.077(3) 0.060(3) 0.055(3) 0.025(2) 0.016(2) 0.005(2)
C14 0.065(3) 0.065(3) 0.045(2) 0.017(2) 0.011(2) 0.009(2)
C15 0.104(4) 0.066(3) 0.058(3) 0.028(2) 0.034(3) 0.013(3)
C16 0.097(4) 0.066(3) 0.061(3) 0.009(2) 0.036(3) 0.012(3)
C17 0.130(6) 0.058(3) 0.084(4) 0.010(3) 0.051(4) 0.008(3)
C18 0.165(8) 0.066(4) 0.101(6) -0.008(4) 0.068(6) 0.004(4)
C19 0.137(6) 0.102(5) 0.130(6) -0.007(5) 0.058(5) -0.013(5)
C20 0.164(7) 0.057(3) 0.070(4) 0.021(3) 0.038(4) -0.022(4)
C21 0.153(8) 0.064(4) 0.097(5) 0.027(3) 0.042(5) -0.007(4)
C22 0.181(14) 0.088(7) 0.38(3) 0.098(11) 0.064(15) 0.022(7)
C23 0.215(9) 0.090(5) 0.142(7) 0.033(5) 0.066(7) -0.026(6)
C24 0.077(3) 0.059(3) 0.053(3) 0.020(2) 0.018(2) 0.006(2)
C25 0.079(3) 0.069(3) 0.044(3) 0.021(2) 0.020(2) 0.014(2)
C26 0.079(3) 0.068(3) 0.049(3) 0.027(2) 0.019(2) 0.008(2)
C27 0.091(4) 0.061(3) 0.057(3) 0.016(2) 0.021(3) 0.010(3)
C28 0.099(4) 0.072(3) 0.047(3) 0.018(2) 0.024(3) 0.017(3)
C29 0.100(4) 0.067(3) 0.045(3) 0.024(2) 0.024(3) 0.013(3)
C30 0.083(4) 0.063(3) 0.055(3) 0.025(2) 0.020(2) 0.009(2)
C31 0.109(5) 0.064(3) 0.092(5) 0.028(3) 0.049(4) 0.007(3)
C32 0.125(6) 0.101(5) 0.072(4) 0.051(4) 0.039(4) 0.021(4)
C33 0.118(5) 0.066(3) 0.068(4) 0.028(3) 0.047(3) 0.017(3)
C34 0.143(7) 0.097(5) 0.083(5) 0.041(4) 0.070(5) 0.046(4)
C35 0.111(5) 0.089(4) 0.069(4) 0.031(3) 0.049(4) 0.033(4)
C36 0.102(4) 0.070(3) 0.055(3) 0.022(2) 0.036(3) 0.017(3)
C37 0.129(6) 0.055(3) 0.080(4) 0.023(3) 0.059(4) 0.019(3)
C38 0.082(3) 0.065(3) 0.057(3) 0.028(2) 0.033(3) 0.020(2)
C39 0.082(3) 0.059(3) 0.055(3) 0.029(2) 0.032(2) 0.015(2)
C40 0.071(3) 0.059(3) 0.053(3) 0.025(2) 0.025(2) 0.014(2)
C41 0.071(3) 0.068(3) 0.056(3) 0.029(2) 0.030(2) 0.019(2)
C42 0.083(3) 0.065(3) 0.057(3) 0.032(2) 0.036(3) 0.016(2)
C43 0.089(4) 0.057(3) 0.058(3) 0.023(2) 0.032(3) 0.014(2)
C44 0.069(3) 0.074(3) 0.056(3) 0.030(2) 0.022(2) 0.023(2)
C45 0.059(3) 0.073(3) 0.051(3) 0.028(2) 0.018(2) 0.017(2)
C46 0.069(3) 0.061(3) 0.054(3) 0.028(2) 0.017(2) 0.010(2)
C47 0.066(3) 0.058(3) 0.055(3) 0.024(2) 0.018(2) 0.011(2)
C48 0.062(3) 0.056(2) 0.050(3) 0.021(2) 0.013(2) 0.009(2)
C49 0.055(2) 0.065(3) 0.039(2) 0.0198(19) 0.0153(18) 0.008(2)
C50 0.062(3) 0.052(2) 0.048(2) 0.0166(19) 0.017(2) 0.0029(19)
C51 0.056(2) 0.055(2) 0.048(2) 0.0194(19) 0.0183(19) 0.0050(19)
C52 0.060(3) 0.061(3) 0.050(3) 0.025(2) 0.017(2) 0.009(2)
C53 0.074(3) 0.051(2) 0.049(3) 0.0182(19) 0.019(2) 0.007(2)
C54 0.078(3) 0.054(2) 0.049(3) 0.017(2) 0.023(2) 0.006(2)
C55 0.074(3) 0.057(3) 0.043(2) 0.0165(19) 0.021(2) 0.006(2)
C56 0.058(3) 0.056(2) 0.044(2) 0.0191(19) 0.0175(19) 0.0057(19)
C57 0.068(3) 0.053(2) 0.054(3) 0.017(2) 0.019(2) 0.003(2)
C58 0.128(5) 0.062(3) 0.072(4) 0.026(3) 0.054(4) 0.005(3)
C59 0.154(7) 0.057(3) 0.088(5) 0.026(3) 0.056(5) 0.000(4)
C60 0.168(9) 0.097(5) 0.089(6) 0.021(4) 0.026(6) 0.006(5)
C61 0.172(8) 0.059(3) 0.103(6) 0.023(3) 0.063(6) -0.003(4)
C62 0.084(4) 0.058(3) 0.052(3) 0.013(2) 0.025(2) 0.001(2)
C63 0.115(5) 0.050(3) 0.050(3) 0.007(2) 0.039(3) 0.000(3)
C64 0.130(6) 0.066(3) 0.055(3) 0.008(3) 0.018(3) -0.002(3)
C65 0.202(11) 0.100(6) 0.061(4) 0.014(4) 0.021(5) -0.008(6)
C66 0.109(6) 0.151(8) 0.077(5) 0.010(5) 0.017(4) -0.014(5)
C67 0.076(3) 0.063(3) 0.062(3) 0.024(2) 0.028(3) 0.004(2)
C68 0.099(4) 0.061(3) 0.062(3) 0.010(2) 0.045(3) 0.003(3)
C69 0.102(4) 0.058(3) 0.066(3) 0.017(2) 0.055(3) 0.007(3)
C70 0.081(3) 0.054(3) 0.060(3) 0.015(2) 0.033(3) 0.004(2)
C71 0.088(4) 0.053(2) 0.062(3) 0.013(2) 0.045(3) 0.004(2)
C72 0.078(3) 0.061(3) 0.052(3) 0.016(2) 0.037(2) 0.007(2)
C73 0.110(5) 0.057(3) 0.161(7) 0.032(4) 0.078(5) 0.019(3)
C74 0.080(3) 0.064(3) 0.050(3) 0.022(2) 0.025(2) 0.004(2)
C75 0.082(3) 0.060(3) 0.054(3) 0.024(2) 0.026(2) 0.001(2)
C76 0.080(4) 0.083(4) 0.060(3) 0.036(3) 0.030(3) 0.005(3)
C77 0.077(3) 0.073(3) 0.055(3) 0.027(2) 0.031(2) 0.012(3)
C78 0.115(6) 0.124(6) 0.095(5) 0.053(5) 0.064(5) 0.041(5)
C79 0.097(4) 0.076(3) 0.056(3) 0.029(3) 0.034(3) 0.016(3)
C80 0.079(3) 0.061(3) 0.059(3) 0.025(2) 0.026(2) 0.007(2)
C81 0.080(3) 0.063(3) 0.055(3) 0.025(2) 0.022(2) 0.004(2)
C82 0.070(3) 0.067(3) 0.059(3) 0.027(2) 0.020(2) 0.008(2)
C83 0.104(4) 0.058(3) 0.071(4) 0.030(3) 0.040(3) 0.014(3)
C84 0.110(5) 0.068(3) 0.068(4) 0.026(3) 0.040(3) 0.025(3)
C85 0.081(3) 0.063(3) 0.052(3) 0.024(2) 0.021(2) 0.003(2)
C86 0.105(5) 0.064(3) 0.067(3) 0.029(3) 0.033(3) 0.003(3)
C87 0.075(3) 0.060(3) 0.052(3) 0.021(2) 0.019(2) 0.009(2)
C88 0.090(4) 0.061(3) 0.056(3) 0.024(2) 0.019(3) 0.010(3)
C89 0.072(3) 0.066(3) 0.057(3) 0.023(2) 0.014(2) 0.011(2)
C90 0.082(3) 0.059(3) 0.048(3) 0.017(2) 0.016(2) 0.011(2)
C91 0.070(3) 0.073(3) 0.053(3) 0.029(2) 0.018(2) 0.012(2)
C92 0.082(4) 0.062(3) 0.061(3) 0.023(2) 0.024(3) 0.018(2)
C93 0.075(3) 0.075(3) 0.060(3) 0.032(3) 0.024(2) 0.019(3)
C94 0.068(3) 0.078(3) 0.048(3) 0.020(2) 0.013(2) 0.022(2)
C95 0.077(3) 0.064(3) 0.052(3) 0.018(2) 0.015(2) 0.017(2)
C96 0.070(3) 0.083(4) 0.046(3) 0.017(2) 0.013(2) 0.024(3)
C97 0.070(3) 0.087(4) 0.053(3) 0.015(3) 0.018(2) 0.025(3)
C98 0.076(3) 0.090(4) 0.059(3) 0.036(3) 0.023(3) 0.025(3)
C99 0.096(4) 0.083(4) 0.061(3) 0.028(3) 0.032(3) 0.029(3)
C100 0.111(5) 0.067(3) 0.077(4) 0.031(3) 0.047(4) 0.020(3)
C101 0.111(5) 0.058(3) 0.082(4) 0.029(3) 0.021(4) 0.003(3)
C102 0.151(6) 0.075(4) 0.087(4) 0.029(3) 0.034(4) 0.006(4)
C103 0.179(8) 0.094(5) 0.162(8) 0.046(5) 0.076(7) 0.035(5)
C104 0.186(10) 0.058(4) 0.167(10) 0.035(5) 0.053(8) -0.013(5)
C105 0.082(4) 0.091(4) 0.060(3) 0.010(3) 0.013(3) 0.017(3)
C106 0.124(6) 0.090(5) 0.073(4) 0.016(3) 0.019(4) 0.026(4)
C107 0.179(10) 0.106(6) 0.091(6) 0.015(5) 0.002(6) 0.052(6)
C108 0.147(8) 0.106(6) 0.080(5) -0.010(4) 0.023(5) 0.018(5)
C109 0.106(5) 0.117(5) 0.065(4) 0.028(4) 0.039(4) 0.007(4)
N1 0.069(3) 0.062(2) 0.053(2) 0.0228(18) 0.0187(19) 0.0135(19)
N2 0.069(3) 0.062(2) 0.051(2) 0.0241(18) 0.0194(18) 0.0127(18)
N3 0.075(3) 0.055(2) 0.059(2) 0.0190(18) 0.021(2) 0.0071(18)
N4 0.108(4) 0.081(3) 0.059(3) 0.036(2) 0.040(3) 0.026(3)
N5 0.108(4) 0.055(2) 0.064(3) 0.022(2) 0.048(3) 0.017(2)
N6 0.072(3) 0.063(2) 0.050(2) 0.0278(18) 0.0248(18) 0.0126(19)
N7 0.066(2) 0.062(2) 0.047(2) 0.0206(17) 0.0197(17) 0.0106(18)
N8 0.067(2) 0.052(2) 0.044(2) 0.0178(16) 0.0138(17) 0.0065(17)
N9 0.081(3) 0.055(2) 0.056(2) 0.0148(18) 0.037(2) 0.0006(19)
N10 0.099(3) 0.053(2) 0.069(3) 0.0201(19) 0.053(3) 0.010(2)
N11 0.098(4) 0.075(3) 0.067(3) 0.036(2) 0.046(3) 0.020(2)
N12 0.097(3) 0.051(2) 0.053(2) 0.0186(17) 0.027(2) 0.002(2)
N13 0.090(3) 0.058(2) 0.049(2) 0.0228(18) 0.023(2) 0.010(2)
N14 0.082(3) 0.081(3) 0.059(3) 0.030(2) 0.028(2) 0.026(2)
O1 0.087(3) 0.072(2) 0.058(2) 0.0186(17) 0.0351(19) 0.0088(18)
O2 0.137(4) 0.063(2) 0.060(2) 0.0182(18) 0.033(2) -0.005(2)
O3 0.109(3) 0.057(2) 0.069(2) 0.0194(17) 0.042(2) 0.0073(19)
O4 0.101(3) 0.0587(19) 0.057(2) 0.0223(16) 0.0281(19) 0.0037(18)
O5 0.088(3) 0.063(2) 0.061(2) 0.0203(16) 0.0295(19) 0.0031(18)
O6 0.091(3) 0.062(2) 0.066(2) 0.0239(17) 0.0336(19) 0.0109(18)
O7 0.176(6) 0.139(5) 0.114(4) 0.079(4) 0.106(4) 0.070(4)
O8 0.126(4) 0.092(3) 0.087(3) 0.033(2) 0.065(3) 0.039(3)
O9 0.100(3) 0.070(2) 0.061(2) 0.0334(18) 0.041(2) 0.0226(19)
O10 0.104(3) 0.0497(17) 0.060(2) 0.0220(15) 0.0362(19) 0.0038(17)
O11 0.108(3) 0.0488(17) 0.053(2) 0.0152(14) 0.0355(19) 0.0050(17)
O12 0.100(3) 0.0558(18) 0.060(2) 0.0152(15) 0.046(2) 0.0049(17)
O13 0.099(3) 0.067(2) 0.081(3) 0.034(2) 0.041(2) 0.009(2)
O14 0.068(2) 0.123(4) 0.092(3) 0.062(3) 0.035(2) 0.008(2)
O15 0.105(3) 0.0569(19) 0.058(2) 0.0247(16) 0.0350(19) 0.0001(18)
O16 0.133(4) 0.057(2) 0.063(2) 0.0219(17) 0.039(2) -0.002(2)
O17 0.111(3) 0.0530(19) 0.063(2) 0.0204(16) 0.025(2) 0.0092(19)
O18 0.088(3) 0.075(2) 0.055(2) 0.0072(17) 0.0188(18) 0.0162(19)
O19 0.091(3) 0.111(3) 0.059(2) 0.026(2) 0.030(2) 0.014(2)
O20 0.182(5) 0.088(3) 0.086(3) 0.041(3) 0.077(3) 0.039(3)

loop_
_atom_type_symbol
_atom_type_description
_atom_type_scat_dispersion_real
_atom_type_scat_dispersion_imag
_atom_type_scat_source
C C 0.0181 0.0091 'International Tables Vol C Tables 4.2.6.8 and 6.1.1.4'
H H 0.0000 0.0000 'International Tables Vol C Tables 4.2.6.8 and 6.1.1.4'
N N 0.0311 0.0180 'International Tables Vol C Tables 4.2.6.8 and 6.1.1.4'
O O 0.0492 0.0322 'International Tables Vol C Tables 4.2.6.8 and 6.1.1.4'

loop_
_geom_angle_atom_site_label_1
_geom_angle_atom_site_label_2
_geom_angle_atom_site_label_3
_geom_angle
O1 C1 H1A 109.5
O1 C1 H1B 109.5
H1A C1 H1B 109.5
O1 C1 H1C 109.5
H1A C1 H1C 109.5
H1B C1 H1C 109.5
O2 C2 O1 123.0(5)
O2 C2 C3 125.5(5)
O1 C2 C3 111.6(4)
N1 C3 C4 126.6(5)
N1 C3 C2 114.7(4)
C4 C3 C2 118.7(4)
C5 C4 C3 117.8(5)
C5 C4 H4 121.1
C3 C4 H4 121.1
O3 C5 C4 125.3(5)
O3 C5 C6 115.8(5)
C4 C5 C6 118.9(5)
C11 C6 C5 122.3(5)
C11 C6 C7 119.6(5)
C5 C6 C7 118.1(4)
N1 C7 C8 117.3(4)
N1 C7 C6 121.9(4)
C8 C7 C6 120.9(4)
C7 C8 C9 118.5(5)
C7 C8 C15 120.8(4)
C9 C8 C15 120.7(5)
N2 C9 C10 123.1(4)
N2 C9 C8 117.2(4)
C10 C9 C8 119.7(4)
C11 C10 C9 120.9(4)
C11 C10 C12 122.6(5)
C9 C10 C12 116.4(5)
C10 C11 C6 120.3(5)
C10 C11 H11 119.8
C6 C11 H11 119.8
O4 C12 C13 125.8(4)
O4 C12 C10 114.0(5)
C13 C12 C10 120.2(5)
C12 C13 C14 118.0(5)
C12 C13 H13 121.0
C14 C13 H13 121.0
N2 C14 N3 112.3(4)
N2 C14 C13 125.3(5)
N3 C14 C13 122.4(4)
C8 C15 H15A 109.5
C8 C15 H15B 109.5
H15A C15 H15B 109.5
C8 C15 H15C 109.5
H15A C15 H15C 109.5
H15B C15 H15C 109.5
O3 C16 C17 108.0(5)
O3 C16 H16A 110.1
C17 C16 H16A 110.1
O3 C16 H16B 110.1
C17 C16 H16B 110.1
H16A C16 H16B 108.4
C16 C17 C19 110.0(6)
C16 C17 C18 108.6(5)
C19 C17 C18 109.9(8)
C16 C17 H17 109.4
C19 C17 H17 109.4
C18 C17 H17 109.4
C17 C18 H18A 109.5
C17 C18 H18B 109.5
H18A C18 H18B 109.5
C17 C18 H18C 109.5
H18A C18 H18C 109.5
H18B C18 H18C 109.5
C17 C19 H19A 109.5
C17 C19 H19B 109.5
H19A C19 H19B 109.5
C17 C19 H19C 109.5
H19A C19 H19C 109.5
H19B C19 H19C 109.5
O4 C20 C21 107.2(5)
O4 C20 H20A 110.3
C21 C20 H20A 110.3
O4 C20 H20B 110.3
C21 C20 H20B 110.3
H20A C20 H20B 108.5
C22 C21 C20 111.1(9)
C22 C21 C23 109.6(10)
C20 C21 C23 108.1(7)
C22 C21 H21 109.3
C20 C21 H21 109.3
C23 C21 H21 109.3
C21 C22 H22A 109.5
C21 C22 H22B 109.5
H22A C22 H22B 109.5
C21 C22 H22C 109.5
H22A C22 H22C 109.5
H22B C22 H22C 109.5
C21 C23 H23A 109.5
C21 C23 H23B 109.5
H23A C23 H23B 109.5
C21 C23 H23C 109.5
H23A C23 H23C 109.5
H23B C23 H23C 109.5
O5 C24 N3 122.6(5)
O5 C24 C25 120.8(5)
N3 C24 C25 116.6(4)
C30 C25 C26 118.1(5)
C30 C25 C24 113.8(5)
C26 C25 C24 128.0(5)
O6 C26 C27 122.0(5)
O6 C26 C25 117.9(5)
C27 C26 C25 120.1(5)
C26 C27 C28 120.3(5)
C26 C27 H27 119.8
C28 C27 H27 119.8
C29 C28 C27 119.2(5)
C29 C28 H28 120.4
C27 C28 H28 120.4
C30 C29 C28 121.0(5)
C30 C29 N4 119.8(5)
C28 C29 N4 119.1(5)
C29 C30 C25 121.0(5)
C29 C30 H30 119.5
C25 C30 H30 119.5
O6 C31 H31A 109.5
O6 C31 H31B 109.5
H31A C31 H31B 109.5
O6 C31 H31C 109.5
H31A C31 H31C 109.5
H31B C31 H31C 109.5
N4 C32 H32A 109.5
N4 C32 H32B 109.5
H32A C32 H32B 109.5
N4 C32 H32C 109.5
H32A C32 H32C 109.5
H32B C32 H32C 109.5
N4 C33 C36 135.7(5)
N4 C33 C34 132.7(6)
C36 C33 C34 91.3(5)
O7 C34 C33 134.6(7)
O7 C34 C35 137.3(7)
C33 C34 C35 87.9(5)
O8 C35 C36 136.4(6)
O8 C35 C34 136.2(6)
C36 C35 C34 87.2(5)
N5 C36 C33 135.1(6)
N5 C36 C35 131.5(6)
C33 C36 C35 93.3(5)
N5 C37 H37A 109.5
N5 C37 H37B 109.5
H37A C37 H37B 109.5
N5 C37 H37C 109.5
H37A C37 H37C 109.5
H37B C37 H37C 109.5
C39 C38 C43 118.7(5)
C39 C38 N5 121.7(4)
C43 C38 N5 119.6(5)
C38 C39 C40 122.0(4)
C38 C39 H39 119.0
C40 C39 H39 119.0
C39 C40 C41 119.2(5)
C39 C40 H40 120.4
C41 C40 H40 120.4
C42 C41 N6 118.6(4)
C42 C41 C40 118.5(5)
N6 C41 C40 122.8(5)
C43 C42 C41 121.7(4)
C43 C42 H42 119.2
C41 C42 H42 119.2
C42 C43 C38 119.9(5)
C42 C43 H43 120.0
C38 C43 H43 120.0
O9 C44 N6 125.9(5)
O9 C44 C45 119.8(5)
N6 C44 C45 114.3(4)
N7 C45 C46 126.1(5)
N7 C45 C44 117.0(5)
C46 C45 C44 117.0(4)
C47 C46 C45 118.5(4)
C47 C46 H46 120.8
C45 C46 H46 120.8
O10 C47 C46 125.5(4)
O10 C47 C48 115.5(4)
C46 C47 C48 119.0(5)
C53 C48 C49 120.9(4)
C53 C48 C47 121.0(4)
C49 C48 C47 118.1(4)
N7 C49 C50 118.2(4)
N7 C49 C48 121.5(4)
C50 C49 C48 120.2(4)
C49 C50 C51 118.4(4)
C49 C50 C62 121.4(4)
C51 C50 C62 120.2(4)
N8 C51 C52 121.0(4)
N8 C51 C50 118.0(4)
C52 C51 C50 121.0(4)
C53 C52 C51 119.8(4)
C53 C52 C54 121.6(5)
C51 C52 C54 118.6(4)
C48 C53 C52 119.7(4)
C48 C53 H53 120.2
C52 C53 H53 120.2
O11 C54 C55 126.0(4)
O11 C54 C52 114.8(4)
C55 C54 C52 119.2(4)
C54 C55 C56 117.9(4)
C54 C55 H55 121.1
C56 C55 H55 121.1
N8 C56 C55 126.2(4)
N8 C56 C57 116.0(4)
C55 C56 C57 117.8(4)
O12 C57 N9 124.9(4)
O12 C57 C56 120.7(4)
N9 C57 C56 114.5(4)
O10 C58 C59 108.0(4)
O10 C58 H58A 110.1
C59 C58 H58A 110.1
O10 C58 H58B 110.1
C59 C58 H58B 110.1
H58A C58 H58B 108.4
C58 C59 C60 109.8(7)
C58 C59 C61 106.5(5)
C60 C59 C61 111.2(8)
C58 C59 H59 109.8
C60 C59 H59 109.8
C61 C59 H59 109.8
C59 C60 H60A 109.5
C59 C60 H60B 109.5
H60A C60 H60B 109.5
C59 C60 H60C 109.5
H60A C60 H60C 109.5
H60B C60 H60C 109.5
C59 C61 H61A 109.5
C59 C61 H61B 109.5
H61A C61 H61B 109.5
C59 C61 H61C 109.5
H61A C61 H61C 109.5
H61B C61 H61C 109.5
C50 C62 H62A 109.5
C50 C62 H62B 109.5
H62A C62 H62B 109.5
C50 C62 H62C 109.5
H62A C62 H62C 109.5
H62B C62 H62C 109.5
C64 C63 O11 111.6(5)
C64 C63 H63A 109.3
O11 C63 H63A 109.3
C64 C63 H63B 109.3
O11 C63 H63B 109.3
H63A C63 H63B 108.0
C63 C64 C65 108.6(7)
C63 C64 C66 112.0(6)
C65 C64 C66 110.3(6)
C63 C64 H64 108.6
C65 C64 H64 108.6
C66 C64 H64 108.6
C64 C65 H65A 109.5
C64 C65 H65B 109.5
H65A C65 H65B 109.5
C64 C65 H65C 109.5
H65A C65 H65C 109.5
H65B C65 H65C 109.5
C64 C66 H66A 109.5
C64 C66 H66B 109.5
H66A C66 H66B 109.5
C64 C66 H66C 109.5
H66A C66 H66C 109.5
H66B C66 H66C 109.5
C72 C67 C68 119.2(5)
C72 C67 N9 117.5(4)
C68 C67 N9 123.3(5)
C69 C68 C67 119.7(5)
C69 C68 H68 120.2
C67 C68 H68 120.2
C68 C69 C70 120.7(5)
C68 C69 H69 119.7
C70 C69 H69 119.7
C71 C70 C69 119.0(5)
C71 C70 N10 120.9(5)
C69 C70 N10 120.1(4)
C72 C71 C70 120.0(5)
C72 C71 H71 120.0
C70 C71 H71 120.0
C67 C72 C71 121.2(4)
C67 C72 H72 119.4
C71 C72 H72 119.4
N10 C73 H73A 109.5
N10 C73 H73B 109.5
H73A C73 H73B 109.5
N10 C73 H73C 109.5
H73A C73 H73C 109.5
H73B C73 H73C 109.5
N10 C74 C77 136.2(5)
N10 C74 C75 131.8(5)
C77 C74 C75 92.0(4)
O13 C75 C74 135.7(5)
O13 C75 C76 135.7(5)
C74 C75 C76 88.6(4)
O14 C76 C77 135.9(6)
O14 C76 C75 136.4(5)
C77 C76 C75 87.7(4)
N11 C77 C74 137.0(5)
N11 C77 C76 131.3(5)
C74 C77 C76 91.7(4)
N11 C78 H78A 109.5
N11 C78 H78B 109.5
H78A C78 H78B 109.5
N11 C78 H78C 109.5
H78A C78 H78C 109.5
H78B C78 H78C 109.5
C84 C79 C80 119.9(5)
C84 C79 N11 121.5(5)
C80 C79 N11 118.6(5)
C79 C80 C81 121.9(5)
C79 C80 H80 119.0
C81 C80 H80 119.0
C80 C81 C82 116.5(5)
C80 C81 C85 115.7(5)
C82 C81 C85 127.8(5)
O15 C82 C83 122.9(5)
O15 C82 C81 116.6(5)
C83 C82 C81 120.3(5)
C84 C83 C82 121.0(5)
C84 C83 H83 119.5
C82 C83 H83 119.5
C83 C84 C79 120.1(6)
C83 C84 H84 120.0
C79 C84 H84 120.0
O16 C85 N12 122.3(5)
O16 C85 C81 121.0(5)
N12 C85 C81 116.6(4)
O15 C86 H86A 109.5
O15 C86 H86B 109.5
H86A C86 H86B 109.5
O15 C86 H86C 109.5
H86A C86 H86C 109.5
H86B C86 H86C 109.5
N13 C87 N12 113.1(4)
N13 C87 C88 124.0(5)
N12 C87 C88 122.9(4)
C89 C88 C87 119.0(5)
C89 C88 H88 120.5
C87 C88 H88 120.5
O17 C89 C88 125.6(5)
O17 C89 C90 115.1(5)
C88 C89 C90 119.3(5)
C95 C90 C91 120.7(5)
C95 C90 C89 121.8(5)
C91 C90 C89 117.4(5)
N13 C91 C90 122.3(4)
N13 C91 C92 117.5(5)
C90 C91 C92 120.2(5)
C93 C92 C91 118.3(5)
C93 C92 C100 121.0(5)
C91 C92 C100 120.7(5)
N14 C93 C94 123.7(5)
N14 C93 C92 115.3(5)
C94 C93 C92 121.0(5)
C95 C94 C93 120.7(5)
C95 C94 C96 122.2(5)
C93 C94 C96 117.0(5)
C94 C95 C90 119.0(5)
C94 C95 H95 120.5
C90 C95 H95 120.5
O18 C96 C97 125.8(5)
O18 C96 C94 115.7(5)
C97 C96 C94 118.6(5)
C96 C97 C98 119.3(5)
C96 C97 H97 120.4
C98 C97 H97 120.4
N14 C98 C97 125.2(5)
N14 C98 C99 115.6(6)
C97 C98 C99 119.1(5)
O20 C99 O19 123.3(6)
O20 C99 C98 124.9(6)
O19 C99 C98 111.7(6)
C92 C100 H10A 109.5
C92 C100 H10B 109.5
H10A C100 H10B 109.5
C92 C100 H10C 109.5
H10A C100 H10C 109.5
H10B C100 H10C 109.5
O17 C101 C102 109.1(6)
O17 C101 H10D 109.9
C102 C101 H10D 109.9
O17 C101 H10E 109.9
C102 C101 H10E 109.9
H10D C101 H10E 108.3
C101 C102 C104 110.1(7)
C101 C102 C103 107.0(8)
C104 C102 C103 111.3(8)
C101 C102 H102 109.5
C104 C102 H102 109.5
C103 C102 H102 109.5
C102 C103 H10F 109.5
C102 C103 H10G 109.5
H10F C103 H10G 109.5
C102 C103 H10V 109.5
H10F C103 H10V 109.5
H10G C103 H10V 109.5
C102 C104 H10H 109.5
C102 C104 H10I 109.5
H10H C104 H10I 109.5
C102 C104 H10J 109.5
H10H C104 H10J 109.5
H10I C104 H10J 109.5
O18 C105 C106 109.9(6)
O18 C105 H10K 109.7
C106 C105 H10K 109.7
O18 C105 H10L 109.7
C106 C105 H10L 109.7
H10K C105 H10L 108.2
C107 C106 C105 112.0(8)
C107 C106 C108 111.4(7)
C105 C106 C108 110.4(7)
C107 C106 H106 107.6
C105 C106 H106 107.6
C108 C106 H106 107.6
C106 C107 H10M 109.5
C106 C107 H10N 109.5
H10M C107 H10N 109.5
C106 C107 H10O 109.5
H10M C107 H10O 109.5
H10N C107 H10O 109.5
C106 C108 H10P 109.5
C106 C108 H10Q 109.5
H10P C108 H10Q 109.5
C106 C108 H10R 109.5
H10P C108 H10R 109.5
H10Q C108 H10R 109.5
O19 C109 H10S 109.5
O19 C109 H10T 109.5
H10S C109 H10T 109.5
O19 C109 H10U 109.5
H10S C109 H10U 109.5
H10T C109 H10U 109.5
C3 N1 C7 116.8(4)
C14 N2 C9 117.0(4)
C24 N3 C14 129.4(4)
C24 N3 H3 115.3
C14 N3 H3 115.3
C33 N4 C29 119.4(5)
C33 N4 C32 121.8(5)
C29 N4 C32 118.8(5)
C36 N5 C38 123.0(4)
C36 N5 C37 117.2(4)
C38 N5 C37 119.2(4)
C44 N6 C41 128.5(4)
C44 N6 H6 115.8
C41 N6 H6 115.8
C45 N7 C49 116.8(4)
C56 N8 C51 117.1(4)
C57 N9 C67 129.2(4)
C57 N9 H9 115.4
C67 N9 H9 115.4
C74 N10 C70 122.0(4)
C74 N10 C73 119.3(5)
C70 N10 C73 118.7(5)
C77 N11 C79 119.9(5)
C77 N11 C78 120.1(5)
C79 N11 C78 119.7(5)
C85 N12 C87 130.3(4)
C85 N12 H12 114.9
C87 N12 H12 114.9
C87 N13 C91 117.9(4)
C98 N14 C93 116.2(5)
C2 O1 C1 116.3(4)
C5 O3 C16 117.3(4)
C12 O4 C20 116.0(4)
C26 O6 C31 118.4(4)
C47 O10 C58 116.6(4)
C54 O11 C63 118.0(4)
C82 O15 C86 118.9(4)
C89 O17 C101 117.2(5)
C96 O18 C105 117.4(5)
C99 O19 C109 116.0(6)

loop_
_geom_bond_atom_site_label_1
_geom_bond_atom_site_label_2
_geom_bond_distance
C1 O1 1.448(6)
C1 H1A 0.9800
C1 H1B 0.9800
C1 H1C 0.9800
C2 O2 1.192(6)
C2 O1 1.345(6)
C2 C3 1.508(7)
C3 N1 1.301(6)
C3 C4 1.398(8)
C4 C5 1.394(7)
C4 H4 0.9500
C5 O3 1.343(6)
C5 C6 1.422(7)
C6 C11 1.405(7)
C6 C7 1.423(7)
C7 N1 1.395(6)
C7 C8 1.412(7)
C8 C9 1.427(7)
C8 C15 1.486(8)
C9 N2 1.367(6)
C9 C10 1.423(7)
C10 C11 1.383(7)
C10 C12 1.445(7)
C11 H11 0.9500
C12 O4 1.353(6)
C12 C13 1.354(8)
C13 C14 1.415(7)
C13 H13 0.9500
C14 N2 1.323(6)
C14 N3 1.394(7)
C15 H15A 0.9800
C15 H15B 0.9800
C15 H15C 0.9800
C16 O3 1.449(7)
C16 C17 1.499(9)
C16 H16A 0.9900
C16 H16B 0.9900
C17 C19 1.501(12)
C17 C18 1.528(9)
C17 H17 1.0000
C18 H18A 0.9800
C18 H18B 0.9800
C18 H18C 0.9800
C19 H19A 0.9800
C19 H19B 0.9800
C19 H19C 0.9800
C20 O4 1.446(7)
C20 C21 1.523(10)
C20 H20A 0.9900
C20 H20B 0.9900
C21 C22 1.396(16)
C21 C23 1.548(11)
C21 H21 1.0000
C22 H22A 0.9800
C22 H22B 0.9800
C22 H22C 0.9800
C23 H23A 0.9800
C23 H23B 0.9800
C23 H23C 0.9800
C24 O5 1.215(6)
C24 N3 1.375(7)
C24 C25 1.503(7)
C25 C30 1.388(7)
C25 C26 1.419(8)
C26 O6 1.364(6)
C26 C27 1.389(8)
C27 C28 1.392(8)
C27 H27 0.9500
C28 C29 1.382(8)
C28 H28 0.9500
C29 C30 1.376(8)
C29 N4 1.435(7)
C30 H30 0.9500
C31 O6 1.424(7)
C31 H31A 0.9800
C31 H31B 0.9800
C31 H31C 0.9800
C32 N4 1.478(8)
C32 H32A 0.9800
C32 H32B 0.9800
C32 H32C 0.9800
C33 N4 1.351(9)
C33 C36 1.392(9)
C33 C34 1.483(9)
C34 O7 1.222(8)
C34 C35 1.515(10)
C35 O8 1.210(8)
C35 C36 1.468(8)
C36 N5 1.360(7)
C37 N5 1.458(7)
C37 H37A 0.9800
C37 H37B 0.9800
C37 H37C 0.9800
C38 C39 1.383(8)
C38 C43 1.400(7)
C38 N5 1.413(7)
C39 C40 1.383(7)
C39 H39 0.9500
C40 C41 1.411(7)
C40 H40 0.9500
C41 C42 1.390(8)
C41 N6 1.395(6)
C42 C43 1.375(7)
C42 H42 0.9500
C43 H43 0.9500
C44 O9 1.224(6)
C44 N6 1.338(7)
C44 C45 1.522(7)
C45 N7 1.327(6)
C45 C46 1.395(8)
C46 C47 1.363(7)
C46 H46 0.9500
C47 O10 1.340(6)
C47 C48 1.442(7)
C48 C53 1.381(7)
C48 C49 1.424(7)
C49 N7 1.383(6)
C49 C50 1.407(6)
C50 C51 1.414(6)
C50 C62 1.495(7)
C51 N8 1.393(6)
C51 C52 1.413(7)
C52 C53 1.411(6)
C52 C54 1.421(7)
C53 H53 0.9500
C54 O11 1.348(6)
C54 C55 1.373(7)
C55 C56 1.392(7)
C55 H55 0.9500
C56 N8 1.307(6)
C56 C57 1.525(6)
C57 O12 1.234(6)
C57 N9 1.328(6)
C58 O10 1.441(6)
C58 C59 1.504(9)
C58 H58A 0.9900
C58 H58B 0.9900
C59 C60 1.505(13)
C59 C61 1.548(9)
C59 H59 1.0000
C60 H60A 0.9800
C60 H60B 0.9800
C60 H60C 0.9800
C61 H61A 0.9800
C61 H61B 0.9800
C61 H61C 0.9800
C62 H62A 0.9800
C62 H62B 0.9800
C62 H62C 0.9800
C63 C64 1.467(10)
C63 O11 1.474(6)
C63 H63A 0.9900
C63 H63B 0.9900
C64 C65 1.539(10)
C64 C66 1.541(11)
C64 H64 1.0000
C65 H65A 0.9800
C65 H65B 0.9800
C65 H65C 0.9800
C66 H66A 0.9800
C66 H66B 0.9800
C66 H66C 0.9800
C67 C72 1.380(7)
C67 C68 1.398(7)
C67 N9 1.414(6)
C68 C69 1.378(8)
C68 H68 0.9500
C69 C70 1.405(7)
C69 H69 0.9500
C70 C71 1.382(7)
C70 N10 1.420(6)
C71 C72 1.382(7)
C71 H71 0.9500
C72 H72 0.9500
C73 N10 1.458(8)
C73 H73A 0.9800
C73 H73B 0.9800
C73 H73C 0.9800
C74 N10 1.345(7)
C74 C77 1.401(8)
C74 C75 1.470(7)
C75 O13 1.218(7)
C75 C76 1.497(9)
C76 O14 1.206(7)
C76 C77 1.486(7)
C77 N11 1.336(7)
C78 N11 1.450(8)
C78 H78A 0.9800
C78 H78B 0.9800
C78 H78C 0.9800
C79 C84 1.375(8)
C79 C80 1.376(8)
C79 N11 1.438(7)
C80 C81 1.405(7)
C80 H80 0.9500
C81 C82 1.418(7)
C81 C85 1.479(8)
C82 O15 1.368(6)
C82 C83 1.385(8)
C83 C84 1.366(8)
C83 H83 0.9500
C84 H84 0.9500
C85 O16 1.221(6)
C85 N12 1.369(7)
C86 O15 1.421(6)
C86 H86A 0.9800
C86 H86B 0.9800
C86 H86C 0.9800
C87 N13 1.331(6)
C87 N12 1.388(7)
C87 C88 1.413(7)
C88 C89 1.349(8)
C88 H88 0.9500
C89 O17 1.345(7)
C89 C90 1.440(7)
C90 C95 1.409(7)
C90 C91 1.418(8)
C91 N13 1.357(7)
C91 C92 1.423(7)
C92 C93 1.412(8)
C92 C100 1.492(8)
C93 N14 1.390(7)
C93 C94 1.408(8)
C94 C95 1.403(8)
C94 C96 1.441(7)
C95 H95 0.9500
C96 O18 1.349(7)
C96 C97 1.370(8)
C97 C98 1.409(9)
C97 H97 0.9500
C98 N14 1.308(7)
C98 C99 1.500(8)
C99 O20 1.196(8)
C99 O19 1.317(7)
C100 H10A 0.9800
C100 H10B 0.9800
C100 H10C 0.9800
C101 O17 1.439(7)
C101 C102 1.486(10)
C101 H10D 0.9900
C101 H10E 0.9900
C102 C104 1.533(12)
C102 C103 1.541(15)
C102 H102 1.0000
C103 H10F 0.9800
C103 H10G 0.9800
C103 H10V 0.9800
C104 H10H 0.9800
C104 H10I 0.9800
C104 H10J 0.9800
C105 O18 1.423(7)
C105 C106 1.479(10)
C105 H10K 0.9900
C105 H10L 0.9900
C106 C107 1.455(12)
C106 C108 1.531(10)
C106 H106 1.0000
C107 H10M 0.9800
C107 H10N 0.9800
C107 H10O 0.9800
C108 H10P 0.9800
C108 H10Q 0.9800
C108 H10R 0.9800
C109 O19 1.459(8)
C109 H10S 0.9800
C109 H10T 0.9800
C109 H10U 0.9800
N3 H3 0.8800
N6 H6 0.8800
N9 H9 0.8800
N12 H12 0.8800

loop_
_geom_hbond_atom_site_label_D
_geom_hbond_atom_site_label_H
_geom_hbond_atom_site_label_A
_geom_hbond_distance_DH
_geom_hbond_distance_HA
_geom_hbond_distance_DA
_geom_hbond_angle_DHA
N3 H3 O6 0.88 1.95 2.690(6) 141.1
N6 H6 N7 0.88 2.23 2.674(5) 111.3
N9 H9 N8 0.88 2.20 2.651(5) 111.2
N12 H12 O15 0.88 1.92 2.640(6) 137.7

loop_
_geom_torsion_atom_site_label_1
_geom_torsion_atom_site_label_2
_geom_torsion_atom_site_label_3
_geom_torsion_atom_site_label_4
_geom_torsion
O2 C2 C3 N1 10.3(9)
O1 C2 C3 N1 -169.5(5)
O2 C2 C3 C4 -170.6(6)
O1 C2 C3 C4 9.5(7)
N1 C3 C4 C5 -2.2(9)
C2 C3 C4 C5 178.8(5)
C3 C4 C5 O3 178.9(5)
C3 C4 C5 C6 1.1(8)
O3 C5 C6 C11 1.6(8)
C4 C5 C6 C11 179.6(5)
O3 C5 C6 C7 -177.2(5)
C4 C5 C6 C7 0.8(8)
C11 C6 C7 N1 179.1(5)
C5 C6 C7 N1 -2.0(8)
C11 C6 C7 C8 -1.5(8)
C5 C6 C7 C8 177.3(5)
N1 C7 C8 C9 179.0(4)
C6 C7 C8 C9 -0.3(8)
N1 C7 C8 C15 0.8(8)
C6 C7 C8 C15 -178.5(5)
C7 C8 C9 N2 -177.2(5)
C15 C8 C9 N2 1.0(8)
C7 C8 C9 C10 2.9(7)
C15 C8 C9 C10 -178.9(5)
N2 C9 C10 C11 176.3(5)
C8 C9 C10 C11 -3.8(8)
N2 C9 C10 C12 -1.7(7)
C8 C9 C10 C12 178.1(5)
C9 C10 C11 C6 1.9(8)
C12 C10 C11 C6 179.9(5)
C5 C6 C11 C10 -178.1(5)
C7 C6 C11 C10 0.7(8)
C11 C10 C12 O4 2.9(8)
C9 C10 C12 O4 -179.1(4)
C11 C10 C12 C13 -176.2(5)
C9 C10 C12 C13 1.8(8)
O4 C12 C13 C14 -179.9(5)
C10 C12 C13 C14 -0.9(8)
C12 C13 C14 N2 -0.2(9)
C12 C13 C14 N3 179.9(5)
O3 C16 C17 C19 61.0(9)
O3 C16 C17 C18 -178.6(7)
O4 C20 C21 C22 67.9(12)
O4 C20 C21 C23 -171.8(8)
O5 C24 C25 C30 -7.8(8)
N3 C24 C25 C30 171.6(5)
O5 C24 C25 C26 176.5(6)
N3 C24 C25 C26 -4.0(9)
C30 C25 C26 O6 -175.0(5)
C24 C25 C26 O6 0.5(9)
C30 C25 C26 C27 3.8(9)
C24 C25 C26 C27 179.3(6)
O6 C26 C27 C28 174.4(6)
C25 C26 C27 C28 -4.4(9)
C26 C27 C28 C29 -0.1(10)
C27 C28 C29 C30 5.2(10)
C27 C28 C29 N4 -171.2(6)
C28 C29 C30 C25 -5.8(9)
N4 C29 C30 C25 170.5(6)
C26 C25 C30 C29 1.3(9)
C24 C25 C30 C29 -174.8(5)
N4 C33 C34 O7 -15.1(18)
C36 C33 C34 O7 170.8(12)
N4 C33 C34 C35 169.5(8)
C36 C33 C34 C35 -4.5(6)
O7 C34 C35 O8 14(2)
C33 C34 C35 O8 -170.7(11)
O7 C34 C35 C36 -170.8(12)
C33 C34 C35 C36 4.3(6)
N4 C33 C36 N5 7.5(15)
C34 C33 C36 N5 -178.8(8)
N4 C33 C36 C35 -169.0(9)
C34 C33 C36 C35 4.7(7)
O8 C35 C36 N5 -6.3(16)
C34 C35 C36 N5 178.7(8)
O8 C35 C36 C33 170.4(10)
C34 C35 C36 C33 -4.6(6)
C43 C38 C39 C40 -0.6(9)
N5 C38 C39 C40 177.9(5)
C38 C39 C40 C41 0.2(9)
C39 C40 C41 C42 0.0(8)
C39 C40 C41 N6 -177.7(5)
N6 C41 C42 C43 178.0(5)
C40 C41 C42 C43 0.2(9)
C41 C42 C43 C38 -0.6(9)
C39 C38 C43 C42 0.8(9)
N5 C38 C43 C42 -177.8(6)
O9 C44 C45 N7 -179.5(5)
N6 C44 C45 N7 0.4(7)
O9 C44 C45 C46 1.6(8)
N6 C44 C45 C46 -178.5(5)
N7 C45 C46 C47 0.5(8)
C44 C45 C46 C47 179.3(5)
C45 C46 C47 O10 -176.4(5)
C45 C46 C47 C48 0.5(8)
O10 C47 C48 C53 -3.1(7)
C46 C47 C48 C53 179.7(5)
O10 C47 C48 C49 176.6(5)
C46 C47 C48 C49 -0.7(7)
C53 C48 C49 N7 179.5(5)
C47 C48 C49 N7 -0.2(7)
C53 C48 C49 C50 -0.7(8)
C47 C48 C49 C50 179.7(5)
N7 C49 C50 C51 -179.7(4)
C48 C49 C50 C51 0.4(7)
N7 C49 C50 C62 -1.2(7)
C48 C49 C50 C62 178.9(5)
C49 C50 C51 N8 -179.7(4)
C62 C50 C51 N8 1.8(7)
C49 C50 C51 C52 -0.6(7)
C62 C50 C51 C52 -179.1(5)
N8 C51 C52 C53 -180.0(5)
C50 C51 C52 C53 0.9(7)
N8 C51 C52 C54 -1.6(7)
C50 C51 C52 C54 179.3(5)
C49 C48 C53 C52 1.0(8)
C47 C48 C53 C52 -179.4(5)
C51 C52 C53 C48 -1.1(8)
C54 C52 C53 C48 -179.4(5)
C53 C52 C54 O11 -0.5(8)
C51 C52 C54 O11 -178.8(5)
C53 C52 C54 C55 -179.5(5)
C51 C52 C54 C55 2.2(8)
O11 C54 C55 C56 -179.5(5)
C52 C54 C55 C56 -0.7(8)
C54 C55 C56 N8 -1.8(8)
C54 C55 C56 C57 177.6(5)
N8 C56 C57 O12 174.6(5)
C55 C56 C57 O12 -4.9(8)
N8 C56 C57 N9 -5.8(7)
C55 C56 C57 N9 174.8(5)
O10 C58 C59 C60 -57.7(9)
O10 C58 C59 C61 -178.2(7)
O11 C63 C64 C65 179.9(5)
O11 C63 C64 C66 -58.1(7)
C72 C67 C68 C69 4.9(10)
N9 C67 C68 C69 -173.9(6)
C67 C68 C69 C70 -1.6(11)
C68 C69 C70 C71 -2.8(10)
C68 C69 C70 N10 177.5(6)
C69 C70 C71 C72 3.8(10)
N10 C70 C71 C72 -176.5(6)
C68 C67 C72 C71 -4.0(10)
N9 C67 C72 C71 175.0(6)
C70 C71 C72 C67 -0.5(10)
N10 C74 C75 O13 2.3(12)
C77 C74 C75 O13 -177.5(7)
N10 C74 C75 C76 -179.0(6)
C77 C74 C75 C76 1.3(5)
O13 C75 C76 O14 -2.5(14)
C74 C75 C76 O14 178.7(8)
O13 C75 C76 C77 177.6(7)
C74 C75 C76 C77 -1.2(4)
N10 C74 C77 N11 -3.0(13)
C75 C74 C77 N11 176.7(8)
N10 C74 C77 C76 179.0(7)
C75 C74 C77 C76 -1.3(5)
O14 C76 C77 N11 3.2(13)
C75 C76 C77 N11 -176.9(7)
O14 C76 C77 C74 -178.7(8)
C75 C76 C77 C74 1.2(5)
C84 C79 C80 C81 -5.6(10)
N11 C79 C80 C81 174.1(6)
C79 C80 C81 C82 3.4(9)
C79 C80 C81 C85 -175.4(6)
C80 C81 C82 O15 -175.2(5)
C85 C81 C82 O15 3.4(9)
C80 C81 C82 C83 0.7(9)
C85 C81 C82 C83 179.3(6)
O15 C82 C83 C84 172.9(6)
C81 C82 C83 C84 -2.7(10)
C82 C83 C84 C79 0.5(11)
C80 C79 C84 C83 3.6(11)
N11 C79 C84 C83 -176.1(7)
C80 C81 C85 O16 -10.0(9)
C82 C81 C85 O16 171.3(6)
C80 C81 C85 N12 167.7(5)
C82 C81 C85 N12 -11.0(9)
N13 C87 C88 C89 -0.2(9)
N12 C87 C88 C89 179.8(6)
C87 C88 C89 O17 179.0(5)
C87 C88 C89 C90 -0.8(9)
O17 C89 C90 C95 0.3(8)
C88 C89 C90 C95 -179.8(6)
O17 C89 C90 C91 -177.6(5)
C88 C89 C90 C91 2.3(8)
C95 C90 C91 N13 179.2(5)
C89 C90 C91 N13 -2.8(8)
C95 C90 C91 C92 -3.0(9)
C89 C90 C91 C92 175.0(5)
N13 C91 C92 C93 -179.3(5)
C90 C91 C92 C93 2.8(9)
N13 C91 C92 C100 1.7(9)
C90 C91 C92 C100 -176.2(6)
C91 C92 C93 N14 178.9(5)
C100 C92 C93 N14 -2.2(9)
C91 C92 C93 C94 -1.1(9)
C100 C92 C93 C94 177.9(6)
N14 C93 C94 C95 179.6(5)
C92 C93 C94 C95 -0.4(9)
N14 C93 C94 C96 -0.5(8)
C92 C93 C94 C96 179.4(5)
C93 C94 C95 C90 0.2(8)
C96 C94 C95 C90 -179.6(5)
C91 C90 C95 C94 1.5(8)
C89 C90 C95 C94 -176.4(5)
C95 C94 C96 O18 -0.8(8)
C93 C94 C96 O18 179.4(5)
C95 C94 C96 C97 179.0(5)
C93 C94 C96 C97 -0.9(8)
O18 C96 C97 C98 -178.6(5)
C94 C96 C97 C98 1.7(8)
C96 C97 C98 N14 -1.2(9)
C96 C97 C98 C99 177.5(6)
N14 C98 C99 O20 -6.3(10)
C97 C98 C99 O20 174.9(7)
N14 C98 C99 O19 175.2(5)
C97 C98 C99 O19 -3.6(8)
O17 C101 C102 C104 174.0(8)
O17 C101 C102 C103 -64.9(8)
O18 C105 C106 C107 65.5(9)
O18 C105 C106 C108 -169.8(7)
C4 C3 N1 C7 1.1(8)
C2 C3 N1 C7 -179.9(4)
C8 C7 N1 C3 -178.3(5)
C6 C7 N1 C3 1.1(7)
N3 C14 N2 C9 -179.8(4)
C13 C14 N2 C9 0.3(8)
C10 C9 N2 C14 0.7(7)
C8 C9 N2 C14 -179.2(5)
O5 C24 N3 C14 4.4(10)
C25 C24 N3 C14 -175.0(5)
N2 C14 N3 C24 172.5(5)
C13 C14 N3 C24 -7.6(9)
C36 C33 N4 C29 7.6(12)
C34 C33 N4 C29 -163.8(8)
C36 C33 N4 C32 -174.4(8)
C34 C33 N4 C32 14.1(12)
C30 C29 N4 C33 -122.9(7)
C28 C29 N4 C33 53.5(9)
C30 C29 N4 C32 59.1(8)
C28 C29 N4 C32 -124.5(7)
C33 C36 N5 C38 42.5(12)
C35 C36 N5 C38 -142.2(7)
C33 C36 N5 C37 -146.3(8)
C35 C36 N5 C37 29.0(11)
C39 C38 N5 C36 24.2(10)
C43 C38 N5 C36 -157.3(6)
C39 C38 N5 C37 -146.8(6)
C43 C38 N5 C37 31.7(9)
O9 C44 N6 C41 -0.4(9)
C45 C44 N6 C41 179.7(5)
C42 C41 N6 C44 170.1(5)
C40 C41 N6 C44 -12.1(9)
C46 C45 N7 C49 -1.3(8)
C44 C45 N7 C49 179.9(4)
C50 C49 N7 C45 -178.7(4)
C48 C49 N7 C45 1.1(7)
C55 C56 N8 C51 2.4(8)
C57 C56 N8 C51 -177.0(4)
C52 C51 N8 C56 -0.6(7)
C50 C51 N8 C56 178.5(5)
O12 C57 N9 C67 -0.1(10)
C56 C57 N9 C67 -179.7(5)
C72 C67 N9 C57 -173.6(6)
C68 C67 N9 C57 5.3(10)
C77 C74 N10 C70 -26.6(11)
C75 C74 N10 C70 153.8(6)
C77 C74 N10 C73 154.7(8)
C75 C74 N10 C73 -24.9(10)
C71 C70 N10 C74 141.7(6)
C69 C70 N10 C74 -38.7(9)
C71 C70 N10 C73 -39.6(10)
C69 C70 N10 C73 140.1(7)
C74 C77 N11 C79 -27.5(11)
C76 C77 N11 C79 149.7(6)
C74 C77 N11 C78 158.8(8)
C76 C77 N11 C78 -23.9(11)
C84 C79 N11 C77 143.9(7)
C80 C79 N11 C77 -35.8(9)
C84 C79 N11 C78 -42.5(10)
C80 C79 N11 C78 137.9(7)
O16 C85 N12 C87 -6.9(10)
C81 C85 N12 C87 175.4(6)
N13 C87 N12 C85 -173.6(6)
C88 C87 N12 C85 6.4(10)
N12 C87 N13 C91 179.7(5)
C88 C87 N13 C91 -0.3(9)
C90 C91 N13 C87 1.9(8)
C92 C91 N13 C87 -176.0(5)
C97 C98 N14 C93 -0.2(9)
C99 C98 N14 C93 -178.9(5)
C94 C93 N14 C98 1.1(9)
C92 C93 N14 C98 -178.9(5)
O2 C2 O1 C1 -0.4(8)
C3 C2 O1 C1 179.4(5)
C4 C5 O3 C16 -3.0(9)
C6 C5 O3 C16 174.9(5)
C17 C16 O3 C5 -171.3(6)
C13 C12 O4 C20 0.9(9)
C10 C12 O4 C20 -178.2(6)
C21 C20 O4 C12 -174.8(6)
C27 C26 O6 C31 -3.2(9)
C25 C26 O6 C31 175.6(6)
C46 C47 O10 C58 2.5(8)
C48 C47 O10 C58 -174.5(5)
C59 C58 O10 C47 175.9(6)
C55 C54 O11 C63 -25.8(8)
C52 C54 O11 C63 155.3(5)
C64 C63 O11 C54 -73.9(6)
C83 C82 O15 C86 -4.0(9)
C81 C82 O15 C86 171.7(6)
C88 C89 O17 C101 -5.9(9)
C90 C89 O17 C101 174.0(5)
C102 C101 O17 C89 178.4(6)
C97 C96 O18 C105 3.7(8)
C94 C96 O18 C105 -176.6(5)
C106 C105 O18 C96 170.1(6)
O20 C99 O19 C109 5.1(10)
C98 C99 O19 C109 -176.4(6)
